data_4339435
loop_
_publ_author_name
'Nowicka, Beata'
'Rams, Micha\/l'
'Stadnicka, Katarzyna'
'Sieklucka, Barbara'

_publ_section_title
;
 Reversible guest-induced magnetic and structural
 single-crystal-to-single-crystal transformation in microporous
 coordination network {[Ni(cyclam)]3[W(CN)8]2}n.
;
_journal_issue 20
_journal_name_full 'Inorganic chemistry'
_journal_page_first 8123
_journal_page_last 8125
_journal_paper_doi 10.1021/ic701168x
_journal_volume 46
_journal_year 2007
_chemical_formula_sum 'C46 H104 N28 Ni3 O16 W2'
_chemical_formula_weight 1849.40
_chemical_name_systematic
;
  [Ni(cyklam)]3 [W(CN)8]2 16H2O
;
_space_group_IT_number 2
_symmetry_cell_setting triclinic
_symmetry_space_group_name_Hall '-P 1'
_symmetry_space_group_name_H-M 'P -1'
_atom_sites_solution_hydrogens geom
_atom_sites_solution_primary direct
_atom_sites_solution_secondary difmap
_audit_creation_method SHELXL-97
_cell_angle_alpha 67.406(2)
_cell_angle_beta 87.077(1)
_cell_angle_gamma 87.160(1)
_cell_formula_units_Z 1
_cell_length_a 8.7270(2)
_cell_length_b 15.2575(4)
_cell_length_c 15.9146(6)
_cell_measurement_reflns_used 5432
_cell_measurement_temperature 100(2)
_cell_measurement_theta_max 39.389
_cell_measurement_theta_min 2.910
_cell_volume 1952.85(10)
_computing_cell_refinement 'HKL Scalepack (Otwinowski & Minor, 1997)'
_computing_data_collection 'Collect (Nonius BV, 1997-2000)'
_computing_data_reduction 'HKL DENZO and Scalepack (Otwinowski & Minor, 1997)'
_computing_molecular_graphics 'Ortep3 (Farrugia)'
_computing_publication_material 'SHELXL-97 (Sheldrick, 1997)'
_computing_structure_refinement 'SHELXL-97 (Sheldrick, 1997)'
_computing_structure_solution 'SIR-92 (ALTOMARE et al., 1994)'
_diffrn_ambient_temperature 100(2)
_diffrn_detector_area_resol_mean 9
_diffrn_measured_fraction_theta_full 0.992
_diffrn_measured_fraction_theta_max 0.992
_diffrn_measurement_device '95mm CCD camera on \k-goniostat'
_diffrn_measurement_device_type KappaCCD
_diffrn_measurement_method '\o scans at chi = 55 deg'
_diffrn_radiation_monochromator 'horizontally mounted graphite crystal'
_diffrn_radiation_source 'fine-focus sealed tube'
_diffrn_radiation_type MoK\a
_diffrn_radiation_wavelength 0.71073
_diffrn_reflns_av_R_equivalents 0.0000
_diffrn_reflns_av_sigmaI/netI 0.0673
_diffrn_reflns_limit_h_max 12
_diffrn_reflns_limit_h_min -12
_diffrn_reflns_limit_k_max 21
_diffrn_reflns_limit_k_min -19
_diffrn_reflns_limit_l_max 22
_diffrn_reflns_limit_l_min 0
_diffrn_reflns_number 11305
_diffrn_reflns_theta_full 30.00
_diffrn_reflns_theta_max 30.00
_diffrn_reflns_theta_min 3.32
_exptl_absorpt_coefficient_mu 3.716
_exptl_absorpt_correction_T_max 0.9294
_exptl_absorpt_correction_T_min 0.3044
_exptl_absorpt_correction_type multi-scan
_exptl_absorpt_process_details 'HKL DENZO and Scalepack (Otwinowski & Minor, 1997)'
_exptl_crystal_colour brown
_exptl_crystal_density_diffrn 1.573
_exptl_crystal_density_method 'not measured'
_exptl_crystal_description needle
_exptl_crystal_F_000 936
_exptl_crystal_size_max 0.42
_exptl_crystal_size_mid 0.09
_exptl_crystal_size_min 0.02
_refine_diff_density_max 2.722
_refine_diff_density_min -3.201
_refine_diff_density_rms 0.218
_refine_ls_extinction_coef 0.0000(3)
_refine_ls_extinction_expression Fc^*^=kFc[1+0.001xFc^2^\l^3^/sin(2\q)]^-1/4^
_refine_ls_extinction_method SHELXL
_refine_ls_goodness_of_fit_ref 1.199
_refine_ls_hydrogen_treatment constr
_refine_ls_matrix_type full
_refine_ls_number_parameters 498
_refine_ls_number_reflns 11305
_refine_ls_number_restraints 0
_refine_ls_restrained_S_all 1.199
_refine_ls_R_factor_all 0.0730
_refine_ls_R_factor_gt 0.0632
_refine_ls_shift/su_max 0.534
_refine_ls_shift/su_mean 0.001
_refine_ls_structure_factor_coef Fsqd
_refine_ls_weighting_details 'w=1/[\s^2^(Fo^2^)+(0.0000P)^2^+25.8188P] where P=(Fo^2^+2Fc^2^)/3'
_refine_ls_weighting_scheme calc
_refine_ls_wR_factor_gt 0.1400
_refine_ls_wR_factor_ref 0.1436
_reflns_number_gt 10179
_reflns_number_total 11305
_reflns_threshold_expression >2sigma(I)
_cod_data_source_file ic701168x-file001.cif
_cod_data_source_block 2
_cod_depositor_comments
;
The following automatic conversions were performed:

'_symmetry_cell_setting' value 'Triclinic' changed to 'triclinic'
according to
/usr/data/users/saulius/automatic-downloads/retrospective/ACS/lib/dictionaries/cif_core.dic
dictionary named 'cif_core.dic' version 2.4.2 from
2011-04-26.

'_exptl_absorpt_correction_type' value 'Multi-scan'
changed to 'multi-scan' according to
/usr/data/users/saulius/automatic-downloads/retrospective/ACS/lib/dictionaries/cif_core.dic
dictionary named 'cif_core.dic' version 2.4.2 from 2011-04-26.

Automatic conversion script
Id: cif_fix_values 2281 2013-09-26 08:29:07Z andrius 
;
_cod_database_code 4339435

loop_
_symmetry_equiv_pos_as_xyz
'x, y, z'
'-x, -y, -z'

loop_
_atom_site_label
_atom_site_type_symbol
_atom_site_fract_x
_atom_site_fract_y
_atom_site_fract_z
_atom_site_U_iso_or_equiv
_atom_site_adp_type
_atom_site_occupancy
_atom_site_symmetry_multiplicity
_atom_site_calc_flag
_atom_site_refinement_flags
W1 W 0.69839(3) -0.174838(18) -0.167183(17) 0.01369(8) Uani 1 1 d .
Ni2 Ni 1.0000 0.0000 0.0000 0.0252(3) Uani 1 2 d S
Ni3 Ni 1.0000 -0.5000 0.0000 0.0358(4) Uani 1 2 d S
Ni4 Ni 0.5000 0.0000 -0.5000 0.0259(3) Uani 1 2 d S
C11 C 0.8447(8) -0.1257(5) -0.0909(5) 0.0194(12) Uani 1 1 d .
N11 N 0.9174(7) -0.0946(5) -0.0515(4) 0.0250(13) Uani 1 1 d .
C12 C 0.6066(8) -0.2375(5) -0.0289(5) 0.0226(13) Uani 1 1 d .
N12 N 0.5651(8) -0.2722(5) 0.0462(4) 0.0307(14) Uani 1 1 d .
C13 C 0.8540(8) -0.2917(5) -0.0970(5) 0.0229(14) Uani 1 1 d .
N13 N 0.9309(8) -0.3578(4) -0.0607(5) 0.0328(16) Uani 1 1 d .
C14 C 0.6280(8) -0.2977(5) -0.1883(5) 0.0227(14) Uani 1 1 d .
N14 N 0.5989(8) -0.3644(5) -0.2008(6) 0.0395(18) Uani 1 1 d .
C15 C 0.9031(10) -0.1534(7) -0.2531(5) 0.0362(19) Uani 1 1 d .
N15 N 1.0109(10) -0.1468(9) -0.2975(5) 0.070(3) Uani 1 1 d .
C16 C 0.6278(7) -0.1256(5) -0.3057(4) 0.0191(12) Uani 1 1 d .
N16 N 0.5876(7) -0.0953(5) -0.3791(4) 0.0294(14) Uani 1 1 d .
C17 C 0.6794(9) -0.0216(5) -0.2165(6) 0.0298(16) Uani 1 1 d .
N17 N 0.6732(10) 0.0600(5) -0.2448(5) 0.0393(18) Uani 1 1 d .
C18 C 0.4560(9) -0.1432(5) -0.1684(4) 0.0251(15) Uani 1 1 d .
N18 N 0.3244(8) -0.1264(6) -0.1697(5) 0.0375(17) Uani 1 1 d .
N21 N 0.7902(8) 0.0044(5) 0.0653(5) 0.0330(16) Uani 1 1 d .
H21 H 0.8019 0.0398 0.1007 0.040 Uiso 1 1 calc R
C22 C 0.6846(9) 0.0596(6) -0.0078(6) 0.0349(19) Uani 1 1 d .
H22A H 0.5918 0.0808 0.0186 0.042 Uiso 1 1 calc R
H22B H 0.6525 0.0197 -0.0399 0.042 Uiso 1 1 calc R
C23 C 0.7674(9) 0.1443(6) -0.0734(7) 0.036(2) Uani 1 1 d .
H23A H 0.6996 0.1820 -0.1236 0.044 Uiso 1 1 calc R
H23B H 0.7962 0.1854 -0.0418 0.044 Uiso 1 1 calc R
N24 N 0.9073(8) 0.1102(5) -0.1104(5) 0.0313(15) Uani 1 1 d .
H24 H 0.8753 0.0841 -0.1503 0.038 Uiso 1 1 calc R
C25 C 1.0152(10) 0.1858(6) -0.1622(7) 0.0369(19) Uani 1 1 d .
H25A H 1.0483 0.2170 -0.1221 0.044 Uiso 1 1 calc R
H25B H 0.9620 0.2345 -0.2139 0.044 Uiso 1 1 calc R
C26 C 1.1564(11) 0.1460(7) -0.1983(7) 0.042(2) Uani 1 1 d .
H26A H 1.1214 0.1051 -0.2285 0.050 Uiso 1 1 calc R
H26B H 1.2102 0.1997 -0.2452 0.050 Uiso 1 1 calc R
C27 C 1.2711(10) 0.0887(7) -0.1267(6) 0.0369(19) Uani 1 1 d .
H27A H 1.3673 0.0777 -0.1576 0.044 Uiso 1 1 calc R
H27B H 1.2958 0.1256 -0.0901 0.044 Uiso 1 1 calc R
N31 N 1.1247(9) -0.4860(5) -0.1174(6) 0.046(2) Uani 1 1 d .
H31 H 1.1007 -0.4259 -0.1602 0.055 Uiso 1 1 calc R
C32 C 1.2883(11) -0.4861(7) -0.0954(9) 0.053(3) Uani 1 1 d .
H32A H 1.3520 -0.4600 -0.1522 0.064 Uiso 1 1 calc R
H32B H 1.3257 -0.5518 -0.0603 0.064 Uiso 1 1 calc R
C33 C 1.3006(11) -0.4259(6) -0.0401(8) 0.049(3) Uani 1 1 d .
H33A H 1.4085 -0.4263 -0.0234 0.059 Uiso 1 1 calc R
H33B H 1.2678 -0.3595 -0.0763 0.059 Uiso 1 1 calc R
N34 N 1.2005(8) -0.4651(5) 0.0439(6) 0.0401(19) Uani 1 1 d .
H34 H 1.2473 -0.5214 0.0823 0.048 Uiso 1 1 calc R
C35 C 1.1799(11) -0.4019(6) 0.0945(9) 0.051(3) Uani 1 1 d .
H35A H 1.1366 -0.3397 0.0539 0.061 Uiso 1 1 calc R
H35B H 1.2809 -0.3914 0.1139 0.061 Uiso 1 1 calc R
C36 C 1.0745(12) -0.4438(7) 0.1768(8) 0.052(3) Uani 1 1 d .
H36A H 1.0859 -0.4084 0.2167 0.062 Uiso 1 1 calc R
H36B H 1.1099 -0.5102 0.2108 0.062 Uiso 1 1 calc R
C37 C 0.9047(12) -0.4441(6) 0.1599(9) 0.052(3) Uani 1 1 d .
H37A H 0.8452 -0.4611 0.2183 0.062 Uiso 1 1 calc R
H37B H 0.8699 -0.3797 0.1190 0.062 Uiso 1 1 calc R
N41 N 0.5026(8) 0.1077(5) -0.4496(4) 0.0321(15) Uani 1 1 d .
H41 H 0.5254 0.0788 -0.3883 0.039 Uiso 1 1 calc R
C42 C 0.6342(10) 0.1655(7) -0.4967(6) 0.038(2) Uani 1 1 d .
H42A H 0.6633 0.2044 -0.4629 0.046 Uiso 1 1 calc R
H42B H 0.6056 0.2089 -0.5586 0.046 Uiso 1 1 calc R
C43 C 0.7677(9) 0.1020(7) -0.5028(5) 0.0348(18) Uani 1 1 d .
H43A H 0.8546 0.1409 -0.5372 0.042 Uiso 1 1 calc R
H43B H 0.8017 0.0620 -0.4409 0.042 Uiso 1 1 calc R
N44 N 0.7194(7) 0.0403(6) -0.5501(4) 0.0339(16) Uani 1 1 d .
H44 H 0.7125 0.0783 -0.6116 0.041 Uiso 1 1 calc R
C45 C 0.8302(10) -0.0389(7) -0.5427(6) 0.038(2) Uani 1 1 d .
H45A H 0.8443 -0.0789 -0.4776 0.046 Uiso 1 1 calc R
H45B H 0.9308 -0.0128 -0.5698 0.046 Uiso 1 1 calc R
C46 C 0.7746(11) -0.0997(8) -0.5912(6) 0.049(3) Uani 1 1 d .
H46A H 0.7440 -0.0569 -0.6530 0.058 Uiso 1 1 calc R
H46B H 0.8620 -0.1403 -0.5984 0.058 Uiso 1 1 calc R
C47 C 0.6425(11) -0.1625(8) -0.5454(7) 0.044(2) Uani 1 1 d .
H47A H 0.6310 -0.2083 -0.5748 0.053 Uiso 1 1 calc R
H47B H 0.6654 -0.1991 -0.4807 0.053 Uiso 1 1 calc R
O1 O 0.5499(12) 0.6353(6) -0.7535(5) 0.071(3) Uani 1 1 d .
O2A O -0.1531(18) 0.3383(14) -0.6920(11) 0.075(5) Uani 0.60 1 d P
O2B O -0.209(5) 0.3042(17) -0.7216(19) 0.107(13) Uani 0.40 1 d P
O3A O 0.316(3) 0.7323(10) -0.6866(11) 0.072(8) Uani 0.57(3) 1 d P
O3B O 0.446(4) 0.7407(17) -0.667(2) 0.097(13) Uani 0.43(3) 1 d P
O4A O 0.545(2) 0.4280(12) -0.6786(11) 0.054(4) Uani 0.50 1 d P
O4B O 0.465(3) 0.4500(12) -0.6559(13) 0.065(5) Uani 0.50 1 d P
O5A O 0.311(2) 0.4449(13) -0.5496(12) 0.067(5) Uani 0.50 1 d P
O5B O 0.184(3) 0.4378(17) -0.5492(14) 0.088(7) Uani 0.50 1 d P
O6B O 0.159(2) 0.4008(14) -0.3590(15) 0.074(5) Uani 0.50 1 d P
O6A O 0.236(2) 0.3534(15) -0.3628(11) 0.068(5) Uani 0.50 1 d P
O7 O -0.073(2) 0.3790(13) -0.4057(12) 0.073(5) Uani 0.50 1 d P
O8 O 0.340(3) 0.6037(19) -0.5012(15) 0.109(8) Uani 0.50 1 d P
O9A O 0.003(3) 0.4258(15) -0.5903(13) 0.082(6) Uani 0.50 1 d P
O9B O -0.060(3) 0.3213(16) -0.5479(17) 0.109(8) Uani 0.50 1 d P

loop_
_atom_site_aniso_label
_atom_site_aniso_U_11
_atom_site_aniso_U_22
_atom_site_aniso_U_33
_atom_site_aniso_U_23
_atom_site_aniso_U_13
_atom_site_aniso_U_12
W1 0.01656(13) 0.01345(12) 0.01129(12) -0.00467(8) -0.00510(8) 0.00156(8)
Ni2 0.0152(6) 0.0367(7) 0.0375(7) -0.0295(6) -0.0063(5) 0.0038(5)
Ni3 0.0211(7) 0.0135(6) 0.0654(11) -0.0047(6) -0.0214(7) 0.0022(5)
Ni4 0.0151(6) 0.0460(8) 0.0108(5) -0.0049(5) -0.0035(4) 0.0062(5)
C11 0.021(3) 0.020(3) 0.021(3) -0.012(3) -0.004(2) 0.004(2)
N11 0.022(3) 0.034(3) 0.030(3) -0.025(3) -0.006(2) 0.003(2)
C12 0.014(3) 0.031(4) 0.021(3) -0.007(3) -0.001(2) -0.005(3)
N12 0.026(3) 0.042(4) 0.020(3) -0.007(3) -0.003(2) -0.002(3)
C13 0.017(3) 0.023(3) 0.027(3) -0.007(3) -0.008(3) 0.001(2)
N13 0.024(3) 0.021(3) 0.050(4) -0.008(3) -0.016(3) 0.001(2)
C14 0.015(3) 0.021(3) 0.036(4) -0.015(3) -0.009(3) -0.002(2)
N14 0.030(4) 0.038(4) 0.062(5) -0.030(4) -0.017(3) 0.000(3)
C15 0.029(4) 0.059(6) 0.013(3) -0.005(3) -0.005(3) -0.006(4)
N15 0.031(4) 0.146(11) 0.019(4) -0.014(5) -0.001(3) -0.007(5)
C16 0.013(3) 0.022(3) 0.018(3) -0.003(2) 0.001(2) -0.001(2)
N16 0.023(3) 0.045(4) 0.017(3) -0.008(3) -0.006(2) 0.005(3)
C17 0.033(4) 0.027(4) 0.034(4) -0.015(3) -0.017(3) 0.007(3)
N17 0.053(5) 0.022(3) 0.042(4) -0.009(3) -0.024(4) 0.004(3)
C18 0.030(4) 0.035(4) 0.012(3) -0.012(3) -0.002(3) 0.017(3)
N18 0.030(4) 0.055(5) 0.036(4) -0.029(4) -0.010(3) 0.014(3)
N21 0.024(3) 0.046(4) 0.049(4) -0.040(4) -0.005(3) 0.004(3)
C22 0.016(3) 0.052(5) 0.055(5) -0.041(5) -0.007(3) 0.006(3)
C23 0.024(4) 0.042(5) 0.060(6) -0.037(4) -0.011(4) 0.010(3)
N24 0.025(3) 0.043(4) 0.042(4) -0.033(3) -0.008(3) 0.000(3)
C25 0.035(5) 0.036(4) 0.050(5) -0.027(4) -0.005(4) 0.001(4)
C26 0.042(5) 0.055(6) 0.044(5) -0.036(5) 0.002(4) -0.006(4)
C27 0.027(4) 0.047(5) 0.046(5) -0.029(4) 0.005(4) -0.004(4)
N31 0.038(4) 0.019(3) 0.073(6) -0.007(3) -0.024(4) 0.004(3)
C32 0.029(5) 0.029(4) 0.090(9) -0.008(5) -0.013(5) -0.002(4)
C33 0.030(5) 0.024(4) 0.083(8) -0.007(4) -0.020(5) -0.004(3)
N34 0.026(3) 0.016(3) 0.068(5) -0.002(3) -0.021(3) -0.004(2)
C35 0.034(5) 0.023(4) 0.101(9) -0.026(5) -0.033(5) 0.004(3)
C36 0.050(6) 0.034(5) 0.078(8) -0.026(5) -0.033(6) 0.010(4)
C37 0.049(6) 0.024(4) 0.078(8) -0.014(5) -0.024(5) 0.004(4)
N41 0.024(3) 0.047(4) 0.019(3) -0.007(3) -0.003(2) 0.009(3)
C42 0.036(5) 0.054(5) 0.024(4) -0.013(4) -0.007(3) -0.003(4)
C43 0.023(4) 0.054(5) 0.021(4) -0.008(4) -0.003(3) 0.000(4)
N44 0.018(3) 0.058(5) 0.017(3) -0.007(3) 0.000(2) 0.007(3)
C45 0.023(4) 0.059(6) 0.023(4) -0.006(4) 0.001(3) 0.008(4)
C46 0.031(5) 0.079(7) 0.027(4) -0.013(4) 0.004(3) 0.022(5)
C47 0.032(5) 0.059(6) 0.040(5) -0.020(5) -0.010(4) 0.019(4)
O1 0.113(8) 0.057(5) 0.040(4) -0.014(4) 0.003(5) -0.024(5)
O2A 0.054(9) 0.095(14) 0.051(9) 0.002(9) -0.013(7) -0.013(9)
O2B 0.21(4) 0.036(12) 0.060(17) -0.011(11) 0.04(2) -0.002(17)
O3A 0.11(2) 0.041(8) 0.052(9) -0.005(6) 0.016(10) -0.015(9)
O3B 0.10(3) 0.067(15) 0.13(3) -0.056(16) 0.04(2) -0.029(15)
O4A 0.067(11) 0.055(9) 0.050(9) -0.032(8) 0.010(8) 0.001(8)
O4B 0.090(15) 0.049(9) 0.068(12) -0.034(9) 0.000(10) -0.019(9)
O5A 0.082(13) 0.061(10) 0.051(10) -0.017(8) 0.001(9) 0.014(10)
O5B 0.080(15) 0.102(16) 0.061(12) -0.007(11) -0.010(11) -0.023(13)
O6B 0.066(12) 0.059(11) 0.091(15) -0.024(10) 0.013(11) 0.001(9)
O6A 0.073(13) 0.079(13) 0.042(9) -0.013(9) 0.015(8) -0.005(10)
O7 0.090(14) 0.069(11) 0.054(10) -0.017(9) -0.003(9) 0.001(10)
O8 0.096(17) 0.13(2) 0.069(14) -0.013(14) 0.017(12) 0.013(15)
O9A 0.103(16) 0.083(14) 0.066(12) -0.035(11) -0.010(11) -0.009(12)
O9B 0.16(2) 0.069(13) 0.096(17) -0.029(12) 0.033(16) -0.023(14)

loop_
_atom_type_symbol
_atom_type_description
_atom_type_scat_dispersion_real
_atom_type_scat_dispersion_imag
_atom_type_scat_source
C C 0.0033 0.0016 'International Tables Vol C Tables 4.2.6.8 and 6.1.1.4'
H H 0.0000 0.0000 'International Tables Vol C Tables 4.2.6.8 and 6.1.1.4'
N N 0.0061 0.0033 'International Tables Vol C Tables 4.2.6.8 and 6.1.1.4'
O O 0.0106 0.0060 'International Tables Vol C Tables 4.2.6.8 and 6.1.1.4'
Ni Ni 0.3393 1.1124 'International Tables Vol C Tables 4.2.6.8 and 6.1.1.4'
W W -0.8490 6.8722 'International Tables Vol C Tables 4.2.6.8 and 6.1.1.4'

loop_
_geom_angle_atom_site_label_1
_geom_angle_atom_site_label_2
_geom_angle_atom_site_label_3
_geom_angle
_geom_angle_site_symmetry_1
_geom_angle_site_symmetry_3
C18 W1 C14 82.9(3) . .
C18 W1 C16 71.8(2) . .
C14 W1 C16 73.5(3) . .
C18 W1 C11 120.2(3) . .
C14 W1 C11 144.7(3) . .
C16 W1 C11 136.3(3) . .
C18 W1 C15 143.2(3) . .
C14 W1 C15 95.9(3) . .
C16 W1 C15 72.6(3) . .
C11 W1 C15 80.9(3) . .
C18 W1 C13 137.9(3) . .
C14 W1 C13 72.1(3) . .
C16 W1 C13 128.5(3) . .
C11 W1 C13 73.2(3) . .
C15 W1 C13 74.2(3) . .
C18 W1 C17 75.4(3) . .
C14 W1 C17 144.5(3) . .
C16 W1 C17 73.1(3) . .
C11 W1 C17 70.7(3) . .
C15 W1 C17 85.6(4) . .
C13 W1 C17 140.9(3) . .
C18 W1 C12 71.8(3) . .
C14 W1 C12 88.4(3) . .
C16 W1 C12 140.9(2) . .
C11 W1 C12 76.0(3) . .
C15 W1 C12 145.0(3) . .
C13 W1 C12 74.2(3) . .
C17 W1 C12 110.5(3) . .
N21 Ni2 N21 180.0(4) 2_755 .
N21 Ni2 N24 85.2(3) 2_755 2_755
N21 Ni2 N24 94.8(3) . 2_755
N21 Ni2 N24 94.8(3) 2_755 .
N21 Ni2 N24 85.2(3) . .
N24 Ni2 N24 180.0(4) 2_755 .
N21 Ni2 N11 89.2(2) 2_755 .
N21 Ni2 N11 90.8(2) . .
N24 Ni2 N11 91.8(2) 2_755 .
N24 Ni2 N11 88.2(2) . .
N21 Ni2 N11 90.8(2) 2_755 2_755
N21 Ni2 N11 89.2(2) . 2_755
N24 Ni2 N11 88.2(2) 2_755 2_755
N24 Ni2 N11 91.8(2) . 2_755
N11 Ni2 N11 180.0(2) . 2_755
N31 Ni3 N31 180.0(4) . 2_745
N31 Ni3 N13 91.2(3) . 2_745
N31 Ni3 N13 88.8(3) 2_745 2_745
N31 Ni3 N13 88.8(3) . .
N31 Ni3 N13 91.2(3) 2_745 .
N13 Ni3 N13 180.0(5) 2_745 .
N31 Ni3 N34 85.9(3) . .
N31 Ni3 N34 94.1(3) 2_745 .
N13 Ni3 N34 88.3(2) 2_745 .
N13 Ni3 N34 91.7(2) . .
N31 Ni3 N34 94.1(3) . 2_745
N31 Ni3 N34 85.9(3) 2_745 2_745
N13 Ni3 N34 91.7(2) 2_745 2_745
N13 Ni3 N34 88.3(2) . 2_745
N34 Ni3 N34 180.0(5) . 2_745
N44 Ni4 N44 180.0(4) . 2_654
N44 Ni4 N16 89.7(3) . 2_654
N44 Ni4 N16 90.3(3) 2_654 2_654
N44 Ni4 N16 90.3(3) . .
N44 Ni4 N16 89.7(3) 2_654 .
N16 Ni4 N16 180.0(3) 2_654 .
N44 Ni4 N41 94.4(3) . 2_654
N44 Ni4 N41 85.6(3) 2_654 2_654
N16 Ni4 N41 89.6(3) 2_654 2_654
N16 Ni4 N41 90.4(3) . 2_654
N44 Ni4 N41 85.6(3) . .
N44 Ni4 N41 94.4(3) 2_654 .
N16 Ni4 N41 90.4(3) 2_654 .
N16 Ni4 N41 89.6(3) . .
N41 Ni4 N41 180.000(1) 2_654 .
N11 C11 W1 175.9(6) . .
C11 N11 Ni2 161.0(6) . .
N12 C12 W1 176.6(6) . .
N13 C13 W1 175.7(6) . .
C13 N13 Ni3 159.5(6) . .
N14 C14 W1 176.1(7) . .
N15 C15 W1 176.5(11) . .
N16 C16 W1 176.7(6) . .
C16 N16 Ni4 160.1(7) . .
N17 C17 W1 177.7(8) . .
N18 C18 W1 179.4(7) . .
C22 N21 C27 113.1(7) . 2_755
C22 N21 Ni2 105.5(5) . .
C27 N21 Ni2 116.3(5) 2_755 .
C22 N21 H21 107.1 . .
C27 N21 H21 107.1 2_755 .
Ni2 N21 H21 107.1 . .
N21 C22 C23 108.4(6) . .
N21 C22 H22A 110.0 . .
C23 C22 H22A 110.0 . .
N21 C22 H22B 110.0 . .
C23 C22 H22B 110.0 . .
H22A C22 H22B 108.4 . .
N24 C23 C22 108.6(7) . .
N24 C23 H23A 110.0 . .
C22 C23 H23A 110.0 . .
N24 C23 H23B 110.0 . .
C22 C23 H23B 110.0 . .
H23A C23 H23B 108.3 . .
C25 N24 C23 114.3(7) . .
C25 N24 Ni2 114.9(5) . .
C23 N24 Ni2 105.4(6) . .
C25 N24 H24 107.3 . .
C23 N24 H24 107.3 . .
Ni2 N24 H24 107.3 . .
N24 C25 C26 111.6(7) . .
N24 C25 H25A 109.3 . .
C26 C25 H25A 109.3 . .
N24 C25 H25B 109.3 . .
C26 C25 H25B 109.3 . .
H25A C25 H25B 108.0 . .
C27 C26 C25 115.3(8) . .
C27 C26 H26A 108.4 . .
C25 C26 H26A 108.4 . .
C27 C26 H26B 108.5 . .
C25 C26 H26B 108.5 . .
H26A C26 H26B 107.5 . .
N21 C27 C26 111.8(7) 2_755 .
N21 C27 H27A 109.3 2_755 .
C26 C27 H27A 109.3 . .
N21 C27 H27B 109.3 2_755 .
C26 C27 H27B 109.3 . .
H27A C27 H27B 107.9 . .
C32 N31 C37 113.0(8) . 2_745
C32 N31 Ni3 105.7(7) . .
C37 N31 Ni3 116.8(7) 2_745 .
C32 N31 H31 106.9 . .
C37 N31 H31 106.9 2_745 .
Ni3 N31 H31 106.9 . .
N31 C32 C33 108.6(9) . .
N31 C32 H32A 110.0 . .
C33 C32 H32A 110.0 . .
N31 C32 H32B 110.0 . .
C33 C32 H32B 110.0 . .
H32A C32 H32B 108.3 . .
N34 C33 C32 108.9(7) . .
N34 C33 H33A 109.9 . .
C32 C33 H33A 109.9 . .
N34 C33 H33B 109.9 . .
C32 C33 H33B 109.9 . .
H33A C33 H33B 108.3 . .
C35 N34 C33 113.6(7) . .
C35 N34 Ni3 115.6(6) . .
C33 N34 Ni3 104.7(6) . .
C35 N34 H34 107.5 . .
C33 N34 H34 107.5 . .
Ni3 N34 H34 107.5 . .
N34 C35 C36 111.3(7) . .
N34 C35 H35A 109.4 . .
C36 C35 H35A 109.4 . .
N34 C35 H35B 109.4 . .
C36 C35 H35B 109.4 . .
H35A C35 H35B 108.0 . .
C35 C36 C37 117.0(9) . .
C35 C36 H36A 108.0 . .
C37 C36 H36A 108.0 . .
C35 C36 H36B 108.0 . .
C37 C36 H36B 108.0 . .
H36A C36 H36B 107.3 . .
N31 C37 C36 110.8(8) 2_745 .
N31 C37 H37A 109.5 2_745 .
C36 C37 H37A 109.5 . .
N31 C37 H37B 109.5 2_745 .
C36 C37 H37B 109.5 . .
H37A C37 H37B 108.1 . .
C42 N41 C47 114.2(7) . 2_654
C42 N41 Ni4 105.3(5) . .
C47 N41 Ni4 115.8(6) 2_654 .
C42 N41 H41 107.0 . .
C47 N41 H41 107.0 2_654 .
Ni4 N41 H41 107.0 . .
N41 C42 C43 109.8(8) . .
N41 C42 H42A 109.7 . .
C43 C42 H42A 109.7 . .
N41 C42 H42B 109.7 . .
C43 C42 H42B 109.7 . .
H42A C42 H42B 108.2 . .
N44 C43 C42 109.0(7) . .
N44 C43 H43A 109.9 . .
C42 C43 H43A 109.9 . .
N44 C43 H43B 109.9 . .
C42 C43 H43B 109.9 . .
H43A C43 H43B 108.3 . .
C45 N44 C43 113.6(6) . .
C45 N44 Ni4 115.2(6) . .
C43 N44 Ni4 105.6(5) . .
C45 N44 H44 107.4 . .
C43 N44 H44 107.4 . .
Ni4 N44 H44 107.4 . .
N44 C45 C46 111.3(7) . .
N44 C45 H45A 109.4 . .
C46 C45 H45A 109.4 . .
N44 C45 H45B 109.4 . .
C46 C45 H45B 109.4 . .
H45A C45 H45B 108.0 . .
C47 C46 C45 116.2(8) . .
C47 C46 H46A 108.2 . .
C45 C46 H46A 108.2 . .
C47 C46 H46B 108.2 . .
C45 C46 H46B 108.2 . .
H46A C46 H46B 107.4 . .
N41 C47 C46 112.1(8) 2_654 .
N41 C47 H47A 109.2 2_654 .
C46 C47 H47A 109.2 . .
N41 C47 H47B 109.2 2_654 .
C46 C47 H47B 109.2 . .
H47A C47 H47B 107.9 . .
O5A O5B O9A 158(2) . .
O9B O9A O5B 114.3(18) . .

loop_
_geom_bond_atom_site_label_1
_geom_bond_atom_site_label_2
_geom_bond_distance
_geom_bond_site_symmetry_2
W1 C18 2.146(7) .
W1 C14 2.149(6) .
W1 C16 2.150(7) .
W1 C11 2.150(7) .
W1 C15 2.153(8) .
W1 C13 2.158(7) .
W1 C17 2.163(8) .
W1 C12 2.163(7) .
Ni2 N21 2.070(7) 2_755
Ni2 N21 2.070(7) .
Ni2 N24 2.076(7) 2_755
Ni2 N24 2.076(7) .
Ni2 N11 2.085(6) .
Ni2 N11 2.085(6) 2_755
Ni3 N31 2.057(10) .
Ni3 N31 2.057(10) 2_745
Ni3 N13 2.080(6) 2_745
Ni3 N13 2.080(6) .
Ni3 N34 2.083(7) .
Ni3 N34 2.083(7) 2_745
Ni4 N44 2.065(7) .
Ni4 N44 2.065(7) 2_654
Ni4 N16 2.071(6) 2_654
Ni4 N16 2.071(6) .
Ni4 N41 2.088(8) 2_654
Ni4 N41 2.088(8) .
C11 N11 1.148(9) .
C12 N12 1.153(9) .
C13 N13 1.151(9) .
C14 N14 1.152(9) .
C15 N15 1.132(12) .
C16 N16 1.147(9) .
C17 N17 1.149(10) .
C18 N18 1.163(10) .
N21 C22 1.480(11) .
N21 C27 1.488(12) 2_755
N21 H21 0.9300 .
C22 C23 1.503(13) .
C22 H22A 0.9900 .
C22 H22B 0.9900 .
C23 N24 1.486(10) .
C23 H23A 0.9900 .
C23 H23B 0.9900 .
N24 C25 1.481(11) .
N24 H24 0.9300 .
C25 C26 1.529(12) .
C25 H25A 0.9900 .
C25 H25B 0.9900 .
C26 C27 1.526(14) .
C26 H26A 0.9900 .
C26 H26B 0.9900 .
C27 N21 1.488(12) 2_755
C27 H27A 0.9900 .
C27 H27B 0.9900 .
N31 C32 1.488(12) .
N31 C37 1.503(13) 2_745
N31 H31 0.9300 .
C32 C33 1.506(16) .
C32 H32A 0.9900 .
C32 H32B 0.9900 .
C33 N34 1.492(14) .
C33 H33A 0.9900 .
C33 H33B 0.9900 .
N34 C35 1.474(13) .
N34 H34 0.9300 .
C35 C36 1.504(17) .
C35 H35A 0.9900 .
C35 H35B 0.9900 .
C36 C37 1.520(14) .
C36 H36A 0.9900 .
C36 H36B 0.9900 .
C37 N31 1.503(13) 2_745
C37 H37A 0.9900 .
C37 H37B 0.9900 .
N41 C42 1.471(11) .
N41 C47 1.471(11) 2_654
N41 H41 0.9300 .
C42 C43 1.501(13) .
C42 H42A 0.9900 .
C42 H42B 0.9900 .
C43 N44 1.499(12) .
C43 H43A 0.9900 .
C43 H43B 0.9900 .
N44 C45 1.481(11) .
N44 H44 0.9300 .
C45 C46 1.525(15) .
C45 H45A 0.9900 .
C45 H45B 0.9900 .
C46 C47 1.505(15) .
C46 H46A 0.9900 .
C46 H46B 0.9900 .
C47 N41 1.471(11) 2_654
C47 H47A 0.9900 .
C47 H47B 0.9900 .
O2A O2B 0.98(3) .
O3A O3B 1.22(3) .
O4A O4B 0.88(2) .
O5A O5B 1.12(3) .
O5B O9A 1.79(3) .
O6B O6A 0.98(2) .
O9A O9B 1.59(3) .

loop_
_geom_hbond_atom_site_label_D
_geom_hbond_atom_site_label_H
_geom_hbond_atom_site_label_A
_geom_hbond_distance_DH
_geom_hbond_distance_HA
_geom_hbond_distance_DA
_geom_hbond_angle_DHA
_geom_hbond_site_symmetry_A
N21 H21 N18 0.93 2.24 3.041(9) 144.0 2_655
N24 H24 N17 0.93 2.50 3.346(9) 150.9 .
N31 H31 O2A 0.93 2.25 3.011(18) 138.6 2_654
N31 H31 O2B 0.93 2.28 3.06(3) 141.1 2_654
N34 H34 N14 0.93 2.43 3.327(10) 162.5 2_745
N41 H41 N17 0.93 2.59 3.454(10) 154.2 .

loop_
_geom_torsion_atom_site_label_1
_geom_torsion_atom_site_label_2
_geom_torsion_atom_site_label_3
_geom_torsion_atom_site_label_4
_geom_torsion
_geom_torsion_site_symmetry_1
_geom_torsion_site_symmetry_4
C18 W1 C11 N11 -36(9) . .
C14 W1 C11 N11 -161(9) . .
C16 W1 C11 N11 59(9) . .
C15 W1 C11 N11 112(9) . .
C13 W1 C11 N11 -172(9) . .
C17 W1 C11 N11 23(9) . .
C12 W1 C11 N11 -95(9) . .
W1 C11 N11 Ni2 -6(11) . .
N21 Ni2 N11 C11 -118.5(19) 2_755 .
N21 Ni2 N11 C11 61.5(19) . .
N24 Ni2 N11 C11 156.4(19) 2_755 .
N24 Ni2 N11 C11 -23.6(19) . .
N11 Ni2 N11 C11 60(100) 2_755 .
C18 W1 C12 N12 -175(12) . .
C14 W1 C12 N12 102(12) . .
C16 W1 C12 N12 163(11) . .
C11 W1 C12 N12 -46(12) . .
C15 W1 C12 N12 4(12) . .
C13 W1 C12 N12 30(12) . .
C17 W1 C12 N12 -109(12) . .
C18 W1 C13 N13 48(10) . .
C14 W1 C13 N13 -9(10) . .
C16 W1 C13 N13 -59(10) . .
C11 W1 C13 N13 164(10) . .
C15 W1 C13 N13 -111(10) . .
C17 W1 C13 N13 -172(10) . .
C12 W1 C13 N13 85(10) . .
W1 C13 N13 Ni3 -13(12) . .
N31 Ni3 N13 C13 102(2) . .
N31 Ni3 N13 C13 -78(2) 2_745 .
N13 Ni3 N13 C13 0(100) 2_745 .
N34 Ni3 N13 C13 -172(2) . .
N34 Ni3 N13 C13 8(2) 2_745 .
C18 W1 C14 N14 167(11) . .
C16 W1 C14 N14 94(11) . .
C11 W1 C14 N14 -58(11) . .
C15 W1 C14 N14 24(11) . .
C13 W1 C14 N14 -47(11) . .
C17 W1 C14 N14 115(11) . .
C12 W1 C14 N14 -121(11) . .
C18 W1 C15 N15 -111(12) . .
C14 W1 C15 N15 -25(12) . .
C16 W1 C15 N15 -96(12) . .
C11 W1 C15 N15 120(12) . .
C13 W1 C15 N15 45(12) . .
C17 W1 C15 N15 -169(12) . .
C12 W1 C15 N15 71(12) . .
C18 W1 C16 N16 58(11) . .
C14 W1 C16 N16 146(11) . .
C11 W1 C16 N16 -57(11) . .
C15 W1 C16 N16 -112(11) . .
C13 W1 C16 N16 -164(11) . .
C17 W1 C16 N16 -22(11) . .
C12 W1 C16 N16 80(11) . .
W1 C16 N16 Ni4 6(12) . .
N44 Ni4 N16 C16 93.4(18) . .
N44 Ni4 N16 C16 -86.6(18) 2_654 .
N16 Ni4 N16 C16 -19(100) 2_654 .
N41 Ni4 N16 C16 -172.2(18) 2_654 .
N41 Ni4 N16 C16 7.8(18) . .
C18 W1 C17 N17 -138(18) . .
C14 W1 C17 N17 -84(18) . .
C16 W1 C17 N17 -63(18) . .
C11 W1 C17 N17 92(18) . .
C15 W1 C17 N17 10(18) . .
C13 W1 C17 N17 68(18) . .
C12 W1 C17 N17 158(18) . .
C14 W1 C18 N18 -37(90) . .
C16 W1 C18 N18 38(90) . .
C11 W1 C18 N18 171(100) . .
C15 W1 C18 N18 53(90) . .
C13 W1 C18 N18 -90(90) . .
C17 W1 C18 N18 115(90) . .
C12 W1 C18 N18 -128(90) . .
N21 Ni2 N21 C22 73(100) 2_755 .
N24 Ni2 N21 C22 -164.1(5) 2_755 .
N24 Ni2 N21 C22 15.9(5) . .
N11 Ni2 N21 C22 -72.2(5) . .
N11 Ni2 N21 C22 107.8(5) 2_755 .
N21 Ni2 N21 C27 -161(100) 2_755 2_755
N24 Ni2 N21 C27 -37.8(6) 2_755 2_755
N24 Ni2 N21 C27 142.2(6) . 2_755
N11 Ni2 N21 C27 54.0(6) . 2_755
N11 Ni2 N21 C27 -126.0(6) 2_755 2_755
C27 N21 C22 C23 -171.5(6) 2_755 .
Ni2 N21 C22 C23 -43.2(7) . .
N21 C22 C23 N24 58.7(8) . .
C22 C23 N24 C25 -168.9(7) . .
C22 C23 N24 Ni2 -41.7(7) . .
N21 Ni2 N24 C25 -39.2(5) 2_755 .
N21 Ni2 N24 C25 140.8(5) . .
N24 Ni2 N24 C25 107(100) 2_755 .
N11 Ni2 N24 C25 -128.3(5) . .
N11 Ni2 N24 C25 51.7(5) 2_755 .
N21 Ni2 N24 C23 -165.9(5) 2_755 .
N21 Ni2 N24 C23 14.1(5) . .
N24 Ni2 N24 C23 -20(100) 2_755 .
N11 Ni2 N24 C23 105.0(5) . .
N11 Ni2 N24 C23 -75.0(5) 2_755 .
C23 N24 C25 C26 180.0(7) . .
Ni2 N24 C25 C26 57.9(8) . .
N24 C25 C26 C27 -73.2(10) . .
C25 C26 C27 N21 70.8(10) . 2_755
N31 Ni3 N31 C32 105(100) 2_745 .
N13 Ni3 N31 C32 -73.4(5) 2_745 .
N13 Ni3 N31 C32 106.6(5) . .
N34 Ni3 N31 C32 14.9(5) . .
N34 Ni3 N31 C32 -165.1(5) 2_745 .
N31 Ni3 N31 C37 -128(100) 2_745 2_745
N13 Ni3 N31 C37 53.3(6) 2_745 2_745
N13 Ni3 N31 C37 -126.7(6) . 2_745
N34 Ni3 N31 C37 141.6(6) . 2_745
N34 Ni3 N31 C37 -38.4(6) 2_745 2_745
C37 N31 C32 C33 -171.0(9) 2_745 .
Ni3 N31 C32 C33 -42.1(9) . .
N31 C32 C33 N34 58.2(10) . .
C32 C33 N34 C35 -168.8(7) . .
C32 C33 N34 Ni3 -41.8(8) . .
N31 Ni3 N34 C35 140.4(7) . .
N31 Ni3 N34 C35 -39.6(7) 2_745 .
N13 Ni3 N34 C35 -128.3(7) 2_745 .
N13 Ni3 N34 C35 51.7(7) . .
N34 Ni3 N34 C35 19(100) 2_745 .
N31 Ni3 N34 C33 14.6(5) . .
N31 Ni3 N34 C33 -165.4(5) 2_745 .
N13 Ni3 N34 C33 105.9(5) 2_745 .
N13 Ni3 N34 C33 -74.1(5) . .
N34 Ni3 N34 C33 -107(100) 2_745 .
C33 N34 C35 C36 178.3(7) . .
Ni3 N34 C35 C36 57.3(9) . .
N34 C35 C36 C37 -72.7(10) . .
C35 C36 C37 N31 70.4(11) . 2_745
N44 Ni4 N41 C42 14.4(5) . .
N44 Ni4 N41 C42 -165.6(5) 2_654 .
N16 Ni4 N41 C42 -75.2(5) 2_654 .
N16 Ni4 N41 C42 104.8(5) . .
N41 Ni4 N41 C42 -150(100) 2_654 .
N44 Ni4 N41 C47 141.7(6) . 2_654
N44 Ni4 N41 C47 -38.3(6) 2_654 2_654
N16 Ni4 N41 C47 52.0(6) 2_654 2_654
N16 Ni4 N41 C47 -128.0(6) . 2_654
N41 Ni4 N41 C47 -22(100) 2_654 2_654
C47 N41 C42 C43 -169.3(7) 2_654 .
Ni4 N41 C42 C43 -41.1(7) . .
N41 C42 C43 N44 56.6(8) . .
C42 C43 N44 C45 -167.7(7) . .
C42 C43 N44 Ni4 -40.5(7) . .
N44 Ni4 N44 C45 114(100) 2_654 .
N16 Ni4 N44 C45 -129.2(6) 2_654 .
N16 Ni4 N44 C45 50.8(6) . .
N41 Ni4 N44 C45 -39.6(6) 2_654 .
N41 Ni4 N44 C45 140.4(6) . .
N44 Ni4 N44 C43 -12(100) 2_654 .
N16 Ni4 N44 C43 104.6(5) 2_654 .
N16 Ni4 N44 C43 -75.4(5) . .
N41 Ni4 N44 C43 -165.8(5) 2_654 .
N41 Ni4 N44 C43 14.2(5) . .
C43 N44 C45 C46 179.5(7) . .
Ni4 N44 C45 C46 57.5(8) . .
N44 C45 C46 C47 -72.6(10) . .
C45 C46 C47 N41 71.2(10) . 2_654
O5A O5B O9A O9B 102(6) . .
